data_7062484
loop_
_publ_author_name
'Kumar, Sunil'
'Choudhary, Mukesh'

_publ_section_title
;
 A phenoxy-bridged trinuclear Ni(ii) complex: synthesis, structural
 elucidation and molecular docking with viral proteins
;
_journal_issue 21
_journal_name_full 'New Journal of Chemistry'
_journal_page_first 10424
_journal_page_last 10445
_journal_paper_doi 10.1039/D3NJ01351K
_journal_volume 47
_journal_year 2023
_chemical_absolute_configuration ad
_chemical_formula_sum 'C56 H34 I8 N10 Ni3 O6'
_chemical_formula_weight 2134.26
_space_group_crystal_system trigonal
_space_group_IT_number 154
_space_group_name_Hall 'P 32 2"'
_space_group_name_H-M_alt 'P 32 2 1'
_atom_sites_solution_hydrogens geom
_audit_creation_method SHELXL-2018/3
_audit_update_record
;
2023-01-18 deposited with the CCDC.	2023-05-02 downloaded from the CCDC.
;
_cell_angle_alpha 90
_cell_angle_beta 90
_cell_angle_gamma 120
_cell_formula_units_Z 3
_cell_length_a 16.0798(12)
_cell_length_b 16.0798(12)
_cell_length_c 22.355(3)
_cell_measurement_reflns_used 9124
_cell_measurement_temperature 173(2)
_cell_measurement_theta_max 42.23
_cell_measurement_theta_min 3.17
_cell_volume 5005.7(9)
_computing_cell_refinement 'APEX3/SAINT (Bruker, 2016)'
_computing_data_collection 'APEX3(Bruker, 2016)'
_computing_data_reduction 'SAINT/XPREP (Bruker, 2016)'
_computing_molecular_graphics 'ORTEP3 (Farrugia, 2012)'
_computing_structure_refinement 'SHELXL-2018/3 (Sheldrick, 2018)'
_computing_structure_solution 'SHELXT 2018/2 (Sheldrick, 2018)'
_diffrn_ambient_temperature 173(2)
_diffrn_measured_fraction_theta_full 1.000
_diffrn_measured_fraction_theta_max 1.000
_diffrn_measurement_device_type 'Bruker D8 Venture Diffractometer'
_diffrn_measurement_method '\f and \w scans'
_diffrn_radiation_type CuK\a
_diffrn_radiation_wavelength 1.54178
_diffrn_reflns_av_R_equivalents 0.1110
_diffrn_reflns_av_unetI/netI 0.0365
_diffrn_reflns_Laue_measured_fraction_full 1.000
_diffrn_reflns_Laue_measured_fraction_max 1.000
_diffrn_reflns_limit_h_max 14
_diffrn_reflns_limit_h_min -13
_diffrn_reflns_limit_k_max 14
_diffrn_reflns_limit_k_min -14
_diffrn_reflns_limit_l_max 19
_diffrn_reflns_limit_l_min -19
_diffrn_reflns_number 33365
_diffrn_reflns_point_group_measured_fraction_full 1.000
_diffrn_reflns_point_group_measured_fraction_max 1.000
_diffrn_reflns_theta_full 42.245
_diffrn_reflns_theta_max 42.245
_diffrn_reflns_theta_min 3.173
_diffrn_source 'micro focus sealed tube'
_exptl_absorpt_coefficient_mu 30.474
_exptl_absorpt_correction_T_max 0.7483
_exptl_absorpt_correction_T_min 0.3048
_exptl_absorpt_correction_type multi-scan
_exptl_absorpt_process_details 'SADABS-2016/2 - Bruker AXS'
_exptl_crystal_colour brown
_exptl_crystal_density_diffrn 2.124
_exptl_crystal_description block
_exptl_crystal_F_000 2988
_exptl_crystal_size_max 0.125
_exptl_crystal_size_mid 0.062
_exptl_crystal_size_min 0.045
_refine_diff_density_max 0.507
_refine_diff_density_min -0.581
_refine_diff_density_rms 0.123
_refine_ls_abs_structure_details
;
 Flack x determined using 811 quotients [(I+)-(I-)]/[(I+)+(I-)]
 (Parsons, Flack and Wagner, Acta Cryst. B69 (2013) 249-259).
;
_refine_ls_abs_structure_Flack -0.045(10)
_refine_ls_extinction_method none
_refine_ls_goodness_of_fit_ref 1.120
_refine_ls_hydrogen_treatment constr
_refine_ls_matrix_type full
_refine_ls_number_parameters 351
_refine_ls_number_reflns 2316
_refine_ls_number_restraints 240
_refine_ls_restrained_S_all 1.079
_refine_ls_R_factor_all 0.0668
_refine_ls_R_factor_gt 0.0545
_refine_ls_shift/su_max 0.000
_refine_ls_shift/su_mean 0.000
_refine_ls_structure_factor_coef Fsqd
_refine_ls_weighting_details 'w=1/[\s^2^(Fo^2^)+110.2520P] where P=(Fo^2^+2Fc^2^)/3'
_refine_ls_weighting_scheme calc
_refine_ls_wR_factor_gt 0.1106
_refine_ls_wR_factor_ref 0.1218
_reflns_Friedel_coverage 0.731
_reflns_Friedel_fraction_full 1.000
_reflns_Friedel_fraction_max 1.000
_reflns_number_gt 2056
_reflns_number_total 2316
_reflns_threshold_expression 'I > 2\s(I)'
_cod_data_source_file d3nj01351k2.cif
_cod_data_source_block shelx
_cod_depositor_comments 'Adding full bibliography for 7062484.cif.'
_cod_original_cell_volume 5005.7(10)
_cod_database_code 7062484
_shelx_shelxl_version_number 2018/3
_shelx_space_group_comment
;
The symmetry employed for this shelxl refinement is uniquely defined
by the following loop, which should always be used as a source of
symmetry information in preference to the above space-group names.
They are only intended as comments.
;
_shelx_estimated_absorpt_t_min 0.115
_shelx_estimated_absorpt_t_max 0.341

loop_
_space_group_symop_operation_xyz
'x, y, z'
'-y, x-y, z+2/3'
'-x+y, -x, z+1/3'
'x-y, -y, -z+1/3'
'-x, -x+y, -z+2/3'
'y, x, -z'

loop_
_atom_site_label
_atom_site_type_symbol
_atom_site_fract_x
_atom_site_fract_y
_atom_site_fract_z
_atom_site_U_iso_or_equiv
_atom_site_adp_type
_atom_site_occupancy
_atom_site_site_symmetry_order
_atom_site_calc_flag
_atom_site_refinement_flags_posn
_atom_site_refinement_flags_adp
_atom_site_refinement_flags_occupancy
_atom_site_disorder_assembly
_atom_site_disorder_group
C1 C 0.8353(16) 0.7738(13) 0.3477(9) 0.056(6) Uani 1 1 d G U . . .
C2 C 0.7789(13) 0.8120(15) 0.3290(8) 0.064(7) Uani 1 1 d G U . . .
C3 C 0.7985(15) 0.9017(16) 0.3494(9) 0.064(7) Uani 1 1 d G U . . .
H3 H 0.759887 0.927756 0.336695 0.077 Uiso 1 1 calc R U . . .
C4 C 0.8746(16) 0.9532(13) 0.3885(9) 0.061(7) Uani 1 1 d G U . . .
C5 C 0.9310(13) 0.9150(15) 0.4072(8) 0.062(7) Uani 1 1 d G U . . .
H5 H 0.983021 0.950224 0.433868 0.075 Uiso 1 1 calc R U . . .
C6 C 0.9114(14) 0.8254(16) 0.3867(9) 0.061(6) Uani 1 1 d G U . . .
C7 C 1.048(2) 0.702(2) 0.4222(13) 0.058(6) Uani 1 1 d . U . . .
H7 H 1.099594 0.763545 0.439732 0.070 Uiso 1 1 calc R U . . .
C8 C 1.0071(15) 0.6215(12) 0.4693(8) 0.051(6) Uani 1 1 d G U . . .
C9 C 0.9384(15) 0.5279(14) 0.4547(7) 0.059(6) Uani 1 1 d G U . . .
C10 C 0.9073(14) 0.4559(11) 0.4976(9) 0.062(7) Uani 1 1 d G U . . .
C11 C 0.9449(16) 0.4776(14) 0.5552(8) 0.071(7) Uani 1 1 d G U . . .
H11 H 0.923591 0.428393 0.584534 0.086 Uiso 1 1 calc R U . . .
C12 C 1.0135(16) 0.5713(16) 0.5698(7) 0.067(7) Uani 1 1 d G U . . .
C13 C 1.0446(14) 0.6432(11) 0.5269(9) 0.057(6) Uani 1 1 d G U . . .
H13 H 1.091557 0.707274 0.536892 0.069 Uiso 1 1 calc R U . . .
C14 C 0.789(3) 0.633(3) 0.4952(15) 0.080(8) Uani 1 1 d . U . . .
H14 H 0.851795 0.688236 0.495236 0.096 Uiso 1 1 calc R U . . .
C15 C 0.736(3) 0.620(3) 0.5443(16) 0.081(8) Uani 1 1 d . U . . .
H15 H 0.757579 0.660575 0.578266 0.097 Uiso 1 1 calc R U . . .
C16 C 0.650(3) 0.542(3) 0.5397(16) 0.083(8) Uani 1 1 d . U . . .
H16 H 0.606277 0.528242 0.571993 0.100 Uiso 1 1 calc R U . . .
C17 C 0.620(3) 0.484(3) 0.4936(15) 0.087(8) Uani 1 1 d . U . . .
H17 H 0.557458 0.428895 0.493792 0.105 Uiso 1 1 calc R U . . .
C18 C 0.678(3) 0.502(3) 0.4457(15) 0.078(7) Uani 1 1 d . U . . .
C19 C 0.650(3) 0.440(3) 0.3945(16) 0.085(7) Uani 1 1 d . U . . .
C20 C 0.568(3) 0.356(3) 0.3833(17) 0.099(9) Uani 1 1 d . U . . .
H20 H 0.518880 0.330247 0.412951 0.119 Uiso 1 1 calc R U . . .
C21 C 0.554(3) 0.309(3) 0.3317(17) 0.107(9) Uani 1 1 d . U . . .
H21 H 0.498786 0.246930 0.328329 0.128 Uiso 1 1 calc R U . . .
C22 C 0.610(3) 0.343(3) 0.2862(18) 0.105(9) Uani 1 1 d . U . . .
H22 H 0.594108 0.310931 0.248671 0.126 Uiso 1 1 calc R U . . .
C23 C 0.698(3) 0.430(3) 0.2948(17) 0.095(9) Uani 1 1 d . U . . .
H23 H 0.743048 0.456439 0.263085 0.114 Uiso 1 1 calc R U . . .
C24 C 0.873(3) 0.382(3) 0.2445(15) 0.084(8) Uani 1 1 d . U . . .
H24 H 0.858436 0.428266 0.228943 0.101 Uiso 1 1 calc R U . . .
C25 C 0.833(3) 0.299(3) 0.2202(16) 0.087(8) Uani 1 1 d . U . . .
H25 H 0.788861 0.285135 0.188405 0.104 Uiso 1 1 calc R U . . .
C26 C 0.851(3) 0.229(3) 0.2381(17) 0.100(9) Uani 1 1 d . U . . .
H26 H 0.820210 0.166687 0.220920 0.119 Uiso 1 1 calc R U . . .
C27 C 0.921(3) 0.256(3) 0.2850(16) 0.092(8) Uani 1 1 d . U . . .
H27 H 0.940041 0.211486 0.298592 0.111 Uiso 1 1 calc R U . . .
C28 C 0.962(3) 0.347(3) 0.3105(15) 0.088(8) Uani 1 1 d . U . . .
N1 N 0.9680(19) 0.711(2) 0.3992(10) 0.058(5) Uani 1 1 d . U . . .
N2 N 0.984(2) 0.800(2) 0.4066(11) 0.070(6) Uani 1 1 d . U . . .
N3 N 0.717(2) 0.477(2) 0.3487(12) 0.076(7) Uani 1 1 d . U . . .
N4 N 0.766(2) 0.578(2) 0.4462(12) 0.077(7) Uani 1 1 d . U . . .
N5 N 0.937(2) 0.410(2) 0.2917(12) 0.081(7) Uani 1 1 d . U . . .
O1 O 0.8987(15) 0.5109(14) 0.3995(8) 0.060(5) Uani 1 1 d . U . . .
O2 O 1.0854(14) 0.6705(14) 0.3741(8) 0.058(5) Uani 1 1 d . U . . .
O3 O 0.8105(14) 0.6874(15) 0.3298(8) 0.053(5) Uani 1 1 d . U . . .
Ni1 Ni 0.8495(4) 0.5995(4) 0.3671(2) 0.0598(15) Uani 1 1 d . U . . .
Ni2 Ni 1.000000 0.5436(5) 0.333333 0.063(2) Uani 1 2 d S T P . .
I1 I 0.8102(2) 0.31690(19) 0.47039(11) 0.1000(10) Uani 1 1 d . . . . .
I2 I 1.0673(3) 0.6076(2) 0.65696(12) 0.1199(13) Uani 1 1 d . . . . .
I3 I 0.6745(2) 0.7412(3) 0.26522(15) 0.1220(13) Uani 1 1 d . . . . .
I4 I 0.8996(2) 1.0865(2) 0.42528(12) 0.0986(10) Uani 1 1 d . . . . .

loop_
_atom_site_aniso_label
_atom_site_aniso_U_11
_atom_site_aniso_U_22
_atom_site_aniso_U_33
_atom_site_aniso_U_23
_atom_site_aniso_U_13
_atom_site_aniso_U_12
C1 0.061(10) 0.078(11) 0.039(10) -0.005(10) -0.006(9) 0.042(10)
C2 0.068(13) 0.080(13) 0.039(12) -0.004(11) -0.016(11) 0.033(12)
C3 0.068(13) 0.076(14) 0.044(12) -0.002(11) -0.016(11) 0.033(12)
C4 0.072(13) 0.069(14) 0.041(12) -0.008(11) -0.004(11) 0.035(11)
C5 0.065(13) 0.080(13) 0.039(11) 0.003(11) 0.003(11) 0.034(11)
C6 0.063(11) 0.080(11) 0.039(10) 0.009(10) -0.003(9) 0.035(10)
C7 0.067(10) 0.062(10) 0.042(10) -0.002(9) -0.003(9) 0.029(9)
C8 0.067(11) 0.056(10) 0.045(10) -0.002(9) 0.001(9) 0.042(9)
C9 0.072(12) 0.056(11) 0.049(10) 0.001(10) 0.005(10) 0.034(10)
C10 0.077(13) 0.054(12) 0.058(12) 0.002(11) -0.001(11) 0.035(11)
C11 0.077(14) 0.065(13) 0.058(12) 0.013(12) -0.007(12) 0.024(12)
C12 0.072(14) 0.068(13) 0.051(13) -0.001(11) -0.018(12) 0.026(12)
C13 0.074(13) 0.057(12) 0.050(12) -0.008(10) -0.008(11) 0.040(11)
C14 0.089(15) 0.095(16) 0.047(13) 0.010(13) 0.001(13) 0.039(13)
C15 0.085(16) 0.100(17) 0.051(13) 0.015(13) 0.003(13) 0.041(13)
C16 0.083(16) 0.100(17) 0.054(13) 0.023(13) 0.006(14) 0.037(13)
C17 0.083(15) 0.102(16) 0.053(14) 0.024(13) 0.007(13) 0.028(13)
C18 0.078(13) 0.097(14) 0.046(11) 0.023(11) -0.002(11) 0.034(11)
C19 0.076(13) 0.100(14) 0.050(11) 0.018(11) -0.008(11) 0.022(11)
C20 0.085(15) 0.104(16) 0.060(13) 0.020(14) -0.006(14) 0.011(13)
C21 0.098(16) 0.107(17) 0.065(14) 0.018(14) -0.003(14) 0.013(14)
C22 0.095(16) 0.105(17) 0.065(14) 0.014(14) -0.006(14) 0.012(14)
C23 0.086(15) 0.103(16) 0.062(13) 0.018(13) -0.008(14) 0.022(13)
C24 0.126(18) 0.083(16) 0.058(15) -0.023(13) 0.020(13) 0.064(15)
C25 0.129(18) 0.079(17) 0.066(15) -0.023(13) 0.018(13) 0.061(16)
C26 0.136(19) 0.086(17) 0.079(15) -0.013(14) 0.013(13) 0.058(16)
C27 0.130(18) 0.088(17) 0.074(15) 0.000(13) 0.017(13) 0.066(16)
C28 0.126(18) 0.089(17) 0.065(15) 0.000(13) 0.022(13) 0.066(15)
N1 0.065(9) 0.066(9) 0.044(9) 0.000(9) 0.003(8) 0.034(8)
N2 0.075(11) 0.082(11) 0.044(10) 0.002(10) -0.003(9) 0.033(10)
N3 0.076(14) 0.096(15) 0.052(12) 0.021(12) -0.015(12) 0.040(12)
N4 0.085(14) 0.096(15) 0.046(12) 0.007(11) -0.002(12) 0.042(12)
N5 0.123(18) 0.086(16) 0.054(14) -0.009(12) 0.018(12) 0.067(14)
O1 0.074(13) 0.053(11) 0.048(11) 0.016(10) 0.004(10) 0.029(10)
O2 0.065(12) 0.059(11) 0.039(10) -0.003(9) -0.003(9) 0.024(10)
O3 0.060(9) 0.073(9) 0.041(8) -0.009(8) -0.008(7) 0.045(8)
Ni1 0.057(4) 0.070(4) 0.042(3) -0.002(3) 0.001(3) 0.024(3)
Ni2 0.070(6) 0.070(4) 0.047(5) -0.002(2) -0.003(4) 0.035(3)
I1 0.131(3) 0.0648(18) 0.0766(17) 0.0113(14) 0.0013(17) 0.0281(19)
I2 0.178(3) 0.120(3) 0.0547(16) 0.0048(17) -0.037(2) 0.069(3)
I3 0.107(3) 0.153(3) 0.132(2) -0.053(2) -0.057(2) 0.085(2)
I4 0.125(3) 0.094(2) 0.093(2) -0.0024(17) 0.0016(17) 0.067(2)

loop_
_atom_type_symbol
_atom_type_description
_atom_type_scat_dispersion_real
_atom_type_scat_dispersion_imag
_atom_type_scat_source
C C 0.0181 0.0091 'International Tables Vol C Tables 4.2.6.8 and 6.1.1.4'
H H 0.0000 0.0000 'International Tables Vol C Tables 4.2.6.8 and 6.1.1.4'
N N 0.0311 0.0180 'International Tables Vol C Tables 4.2.6.8 and 6.1.1.4'
O O 0.0492 0.0322 'International Tables Vol C Tables 4.2.6.8 and 6.1.1.4'
Ni Ni -3.0029 0.5091 'International Tables Vol C Tables 4.2.6.8 and 6.1.1.4'
I I -0.3257 6.8362 'International Tables Vol C Tables 4.2.6.8 and 6.1.1.4'

loop_
_geom_angle_atom_site_label_1
_geom_angle_atom_site_label_2
_geom_angle_atom_site_label_3
_geom_angle
_geom_angle_site_symmetry_1
_geom_angle_site_symmetry_3
_geom_angle_publ_flag
O3 C1 C2 117.4(18) . . ?
O3 C1 C6 122.5(18) . . ?
C2 C1 C6 120.0 . . ?
C3 C2 C1 120.0 . . ?
C3 C2 I3 120.0(13) . . ?
C1 C2 I3 119.7(13) . . ?
C2 C3 C4 120.0 . . ?
C2 C3 H3 120.0 . . ?
C4 C3 H3 120.0 . . ?
C5 C4 C3 120.0 . . ?
C5 C4 I4 119.4(12) . . ?
C3 C4 I4 120.5(12) . . ?
C4 C5 C6 120.0 . . ?
C4 C5 H5 120.0 . . ?
C6 C5 H5 120.0 . . ?
C5 C6 C1 120.0 . . ?
C5 C6 N2 112.6(19) . . ?
C1 C6 N2 127.1(19) . . ?
O2 C7 N1 108(2) . . ?
O2 C7 C8 108(2) . . ?
N1 C7 C8 107(2) . . ?
O2 C7 H7 111.2 . . ?
N1 C7 H7 111.2 . . ?
C8 C7 H7 111.2 . . ?
C9 C8 C13 120.0 . . ?
C9 C8 C7 121.7(18) . . ?
C13 C8 C7 118.2(18) . . ?
O1 C9 C10 121.7(16) . . ?
O1 C9 C8 118.2(16) . . ?
C10 C9 C8 120.0 . . ?
C9 C10 C11 120.0 . . ?
C9 C10 I1 117.2(11) . . ?
C11 C10 I1 122.7(11) . . ?
C12 C11 C10 120.0 . . ?
C12 C11 H11 120.0 . . ?
C10 C11 H11 120.0 . . ?
C13 C12 C11 120.0 . . ?
C13 C12 I2 119.0(12) . . ?
C11 C12 I2 121.0(11) . . ?
C12 C13 C8 120.0 . . ?
C12 C13 H13 120.0 . . ?
C8 C13 H13 120.0 . . ?
N4 C14 C15 128(4) . . ?
N4 C14 H14 116.1 . . ?
C15 C14 H14 116.1 . . ?
C16 C15 C14 112(4) . . ?
C16 C15 H15 124.1 . . ?
C14 C15 H15 124.1 . . ?
C17 C16 C15 125(4) . . ?
C17 C16 H16 117.7 . . ?
C15 C16 H16 117.7 . . ?
C16 C17 C18 120(4) . . ?
C16 C17 H17 120.0 . . ?
C18 C17 H17 120.0 . . ?
N4 C18 C17 120(4) . . ?
N4 C18 C19 118(3) . . ?
C17 C18 C19 123(4) . . ?
C20 C19 N3 117(4) . . ?
C20 C19 C18 130(4) . . ?
N3 C19 C18 113(3) . . ?
C21 C20 C19 122(4) . . ?
C21 C20 H20 119.2 . . ?
C19 C20 H20 119.2 . . ?
C22 C21 C20 124(4) . . ?
C22 C21 H21 118.0 . . ?
C20 C21 H21 118.0 . . ?
C21 C22 C23 117(4) . . ?
C21 C22 H22 121.6 . . ?
C23 C22 H22 121.6 . . ?
N3 C23 C22 120(4) . . ?
N3 C23 H23 119.9 . . ?
C22 C23 H23 119.9 . . ?
C25 C24 N5 124(4) . . ?
C25 C24 H24 117.9 . . ?
N5 C24 H24 117.9 . . ?
C24 C25 C26 122(5) . . ?
C24 C25 H25 118.8 . . ?
C26 C25 H25 118.8 . . ?
C25 C26 C27 116(4) . . ?
C25 C26 H26 122.2 . . ?
C27 C26 H26 122.2 . . ?
C28 C27 C26 120(4) . . ?
C28 C27 H27 120.1 . . ?
C26 C27 H27 120.1 . . ?
N5 C28 C27 121(4) . . ?
N5 C28 C28 114(2) . 5_765 ?
C27 C28 C28 125(3) . 5_765 ?
N2 N1 C7 111(3) . . ?
N2 N1 Ni1 127(2) . . ?
C7 N1 Ni1 122(2) . . ?
N1 N2 C6 120(3) . . ?
C23 N3 C19 120(3) . . ?
C23 N3 Ni1 122(3) . . ?
C19 N3 Ni1 118(2) . . ?
C18 N4 C14 116(3) . . ?
C18 N4 Ni1 116(3) . . ?
C14 N4 Ni1 128(3) . . ?
C28 N5 C24 117(3) . . ?
C28 N5 Ni2 118(3) . . ?
C24 N5 Ni2 125(3) . . ?
C9 O1 Ni2 111.6(16) . . ?
C9 O1 Ni1 118.9(15) . . ?
Ni2 O1 Ni1 95.6(8) . . ?
C7 O2 Ni2 120.0(18) . . ?
C7 O2 Ni1 124.4(18) . 5_765 ?
Ni2 O2 Ni1 98.1(8) . 5_765 ?
C1 O3 Ni1 126.3(15) . . ?
N1 Ni1 O3 90.4(10) . . ?
N1 Ni1 O2 94.8(9) . 5_765 ?
O3 Ni1 O2 95.7(8) . 5_765 ?
N1 Ni1 O1 88.5(10) . . ?
O3 Ni1 O1 174.8(8) . . ?
O2 Ni1 O1 79.3(8) 5_765 . ?
N1 Ni1 N3 170.1(11) . . ?
O3 Ni1 N3 92.9(10) . . ?
O2 Ni1 N3 94.1(10) 5_765 . ?
O1 Ni1 N3 88.9(10) . . ?
N1 Ni1 N4 95.1(11) . . ?
O3 Ni1 N4 93.6(10) . . ?
O2 Ni1 N4 166.3(11) 5_765 . ?
O1 Ni1 N4 91.5(10) . . ?
N3 Ni1 N4 75.4(12) . . ?
O2 Ni2 O2 95.8(12) 5_765 . ?
O2 Ni2 O1 89.2(8) 5_765 5_765 ?
O2 Ni2 O1 80.0(8) . 5_765 ?
O2 Ni2 O1 80.0(8) 5_765 . ?
O2 Ni2 O1 89.2(8) . . ?
O1 Ni2 O1 163.9(12) 5_765 . ?
O2 Ni2 N5 168.3(12) 5_765 5_765 ?
O2 Ni2 N5 94.5(11) . 5_765 ?
O1 Ni2 N5 98.1(10) 5_765 5_765 ?
O1 Ni2 N5 94.6(10) . 5_765 ?
O2 Ni2 N5 94.5(11) 5_765 . ?
O2 Ni2 N5 168.3(12) . . ?
O1 Ni2 N5 94.6(10) 5_765 . ?
O1 Ni2 N5 98.1(10) . . ?
N5 Ni2 N5 75.9(19) 5_765 . ?

loop_
_geom_bond_atom_site_label_1
_geom_bond_atom_site_label_2
_geom_bond_distance
_geom_bond_site_symmetry_2
_geom_bond_publ_flag
C1 O3 1.30(2) . ?
C1 C2 1.3900 . ?
C1 C6 1.3900 . ?
C2 C3 1.3900 . ?
C2 I3 2.058(15) . ?
C3 C4 1.3900 . ?
C3 H3 0.9500 . ?
C4 C5 1.3900 . ?
C4 I4 2.138(16) . ?
C5 C6 1.3900 . ?
C5 H5 0.9500 . ?
C6 N2 1.48(3) . ?
C7 O2 1.44(3) . ?
C7 N1 1.47(4) . ?
C7 C8 1.54(3) . ?
C7 H7 1.0000 . ?
C8 C9 1.3900 . ?
C8 C13 1.3900 . ?
C9 O1 1.35(2) . ?
C9 C10 1.3900 . ?
C10 C11 1.3900 . ?
C10 I1 2.077(15) . ?
C11 C12 1.3900 . ?
C11 H11 0.9500 . ?
C12 C13 1.3900 . ?
C12 I2 2.092(14) . ?
C13 H13 0.9500 . ?
C14 N4 1.34(4) . ?
C14 C15 1.34(4) . ?
C14 H14 0.9500 . ?
C15 C16 1.33(5) . ?
C15 H15 0.9500 . ?
C16 C17 1.31(5) . ?
C16 H16 0.9500 . ?
C17 C18 1.35(5) . ?
C17 H17 0.9500 . ?
C18 N4 1.32(4) . ?
C18 C19 1.44(5) . ?
C19 C20 1.36(5) . ?
C19 N3 1.39(4) . ?
C20 C21 1.33(5) . ?
C20 H20 0.9500 . ?
C21 C22 1.29(5) . ?
C21 H21 0.9500 . ?
C22 C23 1.42(5) . ?
C22 H22 0.9500 . ?
C23 N3 1.37(4) . ?
C23 H23 0.9500 . ?
C24 C25 1.29(5) . ?
C24 N5 1.38(5) . ?
C24 H24 0.9500 . ?
C25 C26 1.35(5) . ?
C25 H25 0.9500 . ?
C26 C27 1.44(5) . ?
C26 H26 0.9500 . ?
C27 C28 1.40(5) . ?
C27 H27 0.9500 . ?
C28 N5 1.33(4) . ?
C28 C28 1.47(8) 5_765 ?
N1 N2 1.32(3) . ?
N1 Ni1 1.99(3) . ?
N3 Ni1 2.09(3) . ?
N4 Ni1 2.15(3) . ?
N5 Ni2 2.09(3) . ?
O1 Ni2 2.06(2) . ?
O1 Ni1 2.07(2) . ?
O2 Ni2 2.02(2) . ?
O2 Ni1 2.041(19) 5_765 ?
O3 Ni1 1.99(2) . ?

loop_
_geom_hbond_atom_site_label_D
_geom_hbond_atom_site_label_H
_geom_hbond_atom_site_label_A
_geom_hbond_distance_DH
_geom_hbond_distance_HA
_geom_hbond_distance_DA
_geom_hbond_angle_DHA
_geom_hbond_site_symmetry_A
_geom_hbond_publ_flag
C13 H13 I1 0.95 3.15 3.824(18) 129.8 6_656 yes
C13 H13 I4 0.95 3.25 3.976(18) 135.2 6_556 yes
C23 H23 O2 0.95 2.57 3.11(5) 116.2 5_765 yes
C23 H23 I1 0.95 3.13 3.71(4) 120.9 2_654 yes
C24 H24 O2 0.95 2.63 3.17(4) 116.6 5_765 yes
C27 H27 I4 0.95 3.08 3.69(4) 124.2 5_755 yes

loop_
_geom_torsion_atom_site_label_1
_geom_torsion_atom_site_label_2
_geom_torsion_atom_site_label_3
_geom_torsion_atom_site_label_4
_geom_torsion
_geom_torsion_site_symmetry_1
_geom_torsion_site_symmetry_2
_geom_torsion_site_symmetry_3
_geom_torsion_site_symmetry_4
_geom_torsion_publ_flag
O3 C1 C2 C3 176(2) . . . . ?
C6 C1 C2 C3 0.0 . . . . ?
O3 C1 C2 I3 -9.4(18) . . . . ?
C6 C1 C2 I3 174.3(14) . . . . ?
C1 C2 C3 C4 0.0 . . . . ?
I3 C2 C3 C4 -174.3(14) . . . . ?
C2 C3 C4 C5 0.0 . . . . ?
C2 C3 C4 I4 -175.6(15) . . . . ?
C3 C4 C5 C6 0.0 . . . . ?
I4 C4 C5 C6 175.7(14) . . . . ?
C4 C5 C6 C1 0.0 . . . . ?
C4 C5 C6 N2 174.6(19) . . . . ?
O3 C1 C6 C5 -176(2) . . . . ?
C2 C1 C6 C5 0.0 . . . . ?
O3 C1 C6 N2 10(2) . . . . ?
C2 C1 C6 N2 -174(2) . . . . ?
O2 C7 C8 C9 -55(3) . . . . ?
N1 C7 C8 C9 62(3) . . . . ?
O2 C7 C8 C13 121(2) . . . . ?
N1 C7 C8 C13 -123(2) . . . . ?
C13 C8 C9 O1 175(2) . . . . ?
C7 C8 C9 O1 -9(2) . . . . ?
C13 C8 C9 C10 0.0 . . . . ?
C7 C8 C9 C10 176(2) . . . . ?
O1 C9 C10 C11 -175(2) . . . . ?
C8 C9 C10 C11 0.0 . . . . ?
O1 C9 C10 I1 8(2) . . . . ?
C8 C9 C10 I1 -176.7(15) . . . . ?
C9 C10 C11 C12 0.0 . . . . ?
I1 C10 C11 C12 176.5(16) . . . . ?
C10 C11 C12 C13 0.0 . . . . ?
C10 C11 C12 I2 177.4(16) . . . . ?
C11 C12 C13 C8 0.0 . . . . ?
I2 C12 C13 C8 -177.4(16) . . . . ?
C9 C8 C13 C12 0.0 . . . . ?
C7 C8 C13 C12 -176(2) . . . . ?
N4 C14 C15 C16 -2(6) . . . . ?
C14 C15 C16 C17 2(6) . . . . ?
C15 C16 C17 C18 -2(7) . . . . ?
C16 C17 C18 N4 1(6) . . . . ?
C16 C17 C18 C19 179(4) . . . . ?
N4 C18 C19 C20 176(4) . . . . ?
C17 C18 C19 C20 -1(7) . . . . ?
N4 C18 C19 N3 -8(5) . . . . ?
C17 C18 C19 N3 175(4) . . . . ?
N3 C19 C20 C21 3(7) . . . . ?
C18 C19 C20 C21 178(4) . . . . ?
C19 C20 C21 C22 -8(8) . . . . ?
C20 C21 C22 C23 8(7) . . . . ?
C21 C22 C23 N3 -3(6) . . . . ?
N5 C24 C25 C26 -2(6) . . . . ?
C24 C25 C26 C27 -2(6) . . . . ?
C25 C26 C27 C28 3(6) . . . . ?
C26 C27 C28 N5 0(6) . . . . ?
C26 C27 C28 C28 -176(4) . . . 5_765 ?
O2 C7 N1 N2 -122(3) . . . . ?
C8 C7 N1 N2 123(3) . . . . ?
O2 C7 N1 Ni1 62(3) . . . . ?
C8 C7 N1 Ni1 -53(3) . . . . ?
C7 N1 N2 C6 -180(2) . . . . ?
Ni1 N1 N2 C6 -4(4) . . . . ?
C5 C6 N2 N1 169(2) . . . . ?
C1 C6 N2 N1 -17(3) . . . . ?
C22 C23 N3 C19 -1(6) . . . . ?
C22 C23 N3 Ni1 174(3) . . . . ?
C20 C19 N3 C23 1(6) . . . . ?
C18 C19 N3 C23 -175(3) . . . . ?
C20 C19 N3 Ni1 -175(3) . . . . ?
C18 C19 N3 Ni1 9(4) . . . . ?
C17 C18 N4 C14 -1(5) . . . . ?
C19 C18 N4 C14 -179(3) . . . . ?
C17 C18 N4 Ni1 -179(3) . . . . ?
C19 C18 N4 Ni1 3(5) . . . . ?
C15 C14 N4 C18 1(6) . . . . ?
C15 C14 N4 Ni1 179(3) . . . . ?
C27 C28 N5 C24 -3(5) . . . . ?
C28 C28 N5 C24 173(4) 5_765 . . . ?
C27 C28 N5 Ni2 179(3) . . . . ?
C28 C28 N5 Ni2 -4(5) 5_765 . . . ?
C25 C24 N5 C28 4(6) . . . . ?
C25 C24 N5 Ni2 -178(3) . . . . ?
C10 C9 O1 Ni2 -122.3(14) . . . . ?
C8 C9 O1 Ni2 62.4(19) . . . . ?
C10 C9 O1 Ni1 127.8(13) . . . . ?
C8 C9 O1 Ni1 -47(2) . . . . ?
N1 C7 O2 Ni2 -61(3) . . . . ?
C8 C7 O2 Ni2 54(3) . . . . ?
N1 C7 O2 Ni1 65(3) . . . 5_765 ?
C8 C7 O2 Ni1 -179.2(15) . . . 5_765 ?
C2 C1 O3 Ni1 -160.1(12) . . . . ?
C6 C1 O3 Ni1 16(3) . . . . ?
